data_7131370
loop_
_publ_author_name
'Mao, Yan'
'Chen, Wenxi'
'Li, Changchang'
'Miao, Lin'
'Lin, Yanfei'
'Ling, Fei'
'Chen, Zhangpei'
'Yao, Jinzhong'

_publ_section_title
;
 Synthesis of 3,4,5-trisubstituted phenols <i>via</i> Rh(III)-catalyzed
 alkenyl C-H activation assisted by phosphonium cations.
;
_journal_issue 25
_journal_name_full 'Chemical communications (Cambridge, England)'
_journal_page_first 3775
_journal_page_last 3778
_journal_paper_doi 10.1039/d3cc00017f
_journal_volume 59
_journal_year 2023
_chemical_formula_sum 'C24 H16 Br2 O'
_chemical_formula_weight 480.17
_space_group_crystal_system monoclinic
_space_group_IT_number 14
_space_group_name_Hall '-P 2ybc'
_space_group_name_H-M_alt 'P 1 21/c 1'
_atom_sites_solution_hydrogens geom
_audit_creation_method SHELXL-2018/3
_audit_update_record
;
2021-11-01 deposited with the CCDC.	2023-03-06 downloaded from the CCDC.
;
_cell_angle_alpha 90
_cell_angle_beta 112.870(3)
_cell_angle_gamma 90
_cell_formula_units_Z 8
_cell_length_a 19.9684(5)
_cell_length_b 9.8282(2)
_cell_length_c 22.2383(5)
_cell_measurement_temperature 293(2)
_cell_volume 4021.26(18)
_computing_structure_refinement 'SHELXL-2018/3 (Sheldrick, 2018)'
_diffrn_ambient_temperature 293(2)
_diffrn_measured_fraction_theta_full 0.999
_diffrn_measured_fraction_theta_max 0.977
_diffrn_radiation_type CuK\a
_diffrn_radiation_wavelength 1.54178
_diffrn_reflns_av_R_equivalents 0.0260
_diffrn_reflns_av_unetI/netI 0.0329
_diffrn_reflns_Laue_measured_fraction_full 0.999
_diffrn_reflns_Laue_measured_fraction_max 0.977
_diffrn_reflns_limit_h_max 22
_diffrn_reflns_limit_h_min -24
_diffrn_reflns_limit_k_max 7
_diffrn_reflns_limit_k_min -11
_diffrn_reflns_limit_l_max 27
_diffrn_reflns_limit_l_min -23
_diffrn_reflns_number 15725
_diffrn_reflns_point_group_measured_fraction_full 0.999
_diffrn_reflns_point_group_measured_fraction_max 0.977
_diffrn_reflns_theta_full 67.679
_diffrn_reflns_theta_max 72.281
_diffrn_reflns_theta_min 4.315
_exptl_absorpt_coefficient_mu 5.187
_exptl_crystal_density_diffrn 1.586
_exptl_crystal_F_000 1904
_refine_diff_density_max 0.971
_refine_diff_density_min -1.153
_refine_diff_density_rms 0.070
_refine_ls_extinction_method none
_refine_ls_goodness_of_fit_ref 1.046
_refine_ls_hydrogen_treatment constr
_refine_ls_matrix_type full
_refine_ls_number_parameters 489
_refine_ls_number_reflns 7763
_refine_ls_number_restraints 0
_refine_ls_restrained_S_all 1.046
_refine_ls_R_factor_all 0.0632
_refine_ls_R_factor_gt 0.0482
_refine_ls_shift/su_max 0.001
_refine_ls_shift/su_mean 0.000
_refine_ls_structure_factor_coef Fsqd
_refine_ls_weighting_details 'w=1/[\s^2^(Fo^2^)+(0.0615P)^2^+3.4695P] where P=(Fo^2^+2Fc^2^)/3'
_refine_ls_weighting_scheme calc
_refine_ls_wR_factor_gt 0.1262
_refine_ls_wR_factor_ref 0.1381
_reflns_Friedel_coverage 0.000
_reflns_number_gt 5986
_reflns_number_total 7763
_reflns_threshold_expression 'I > 2\s(I)'
_cod_data_source_file d3cc00017f2.cif
_cod_data_source_block yj
_cod_depositor_comments 'Adding full bibliography for 7131370.cif.'
_cod_original_sg_symbol_H-M 'P 21/c'
_cod_database_code 7131370
_shelx_shelxl_version_number 2018/3
_shelx_space_group_comment
;
The symmetry employed for this shelxl refinement is uniquely defined
by the following loop, which should always be used as a source of
symmetry information in preference to the above space-group names.
They are only intended as comments.
;

loop_
_space_group_symop_operation_xyz
'x, y, z'
'-x, y+1/2, -z+1/2'
'-x, -y, -z'
'x, -y-1/2, z-1/2'

loop_
_atom_site_label
_atom_site_type_symbol
_atom_site_fract_x
_atom_site_fract_y
_atom_site_fract_z
_atom_site_U_iso_or_equiv
_atom_site_adp_type
_atom_site_occupancy
_atom_site_site_symmetry_order
_atom_site_calc_flag
_atom_site_refinement_flags_posn
_atom_site_refinement_flags_adp
_atom_site_refinement_flags_occupancy
_atom_site_disorder_assembly
_atom_site_disorder_group
Br1 Br 0.60697(4) 0.45747(9) 0.56138(3) 0.1016(2) Uani 1 1 d . . . . .
Br2 Br 0.22867(3) 0.77865(7) 0.43271(2) 0.07825(18) Uani 1 1 d . . . . .
O1 O 0.47907(14) 0.4594(3) 0.91030(12) 0.0575(7) Uani 1 1 d . . . . .
H1 H 0.452105 0.433009 0.927831 0.086 Uiso 1 1 calc R U . . .
C21 C 0.28407(19) 0.5767(4) 0.53115(16) 0.0461(8) Uani 1 1 d . . . . .
H21 H 0.275351 0.516530 0.496640 0.055 Uiso 1 1 calc R U . . .
C3 C 0.43636(19) 0.5253(4) 0.73817(16) 0.0414(7) Uani 1 1 d . . . . .
C22 C 0.26784(19) 0.7121(4) 0.51981(17) 0.0467(8) Uani 1 1 d . . . . .
C19 C 0.32584(18) 0.6190(4) 0.64708(16) 0.0398(7) Uani 1 1 d . . . . .
C7 C 0.25246(19) 0.6204(4) 0.74141(16) 0.0460(8) Uani 1 1 d . . . . .
C4 C 0.36395(18) 0.5717(4) 0.71624(15) 0.0399(7) Uani 1 1 d . . . . .
C1 C 0.4381(2) 0.4941(4) 0.84630(16) 0.0459(8) Uani 1 1 d . . . . .
C5 C 0.32892(18) 0.5751(4) 0.76038(16) 0.0420(7) Uani 1 1 d . . . . .
C13 C 0.47708(18) 0.5132(4) 0.69418(16) 0.0414(7) Uani 1 1 d . . . . .
C20 C 0.31363(19) 0.5314(4) 0.59484(16) 0.0428(7) Uani 1 1 d . . . . .
H20 H 0.325690 0.439996 0.603015 0.051 Uiso 1 1 calc R U . . .
C17 C 0.5202(2) 0.6020(5) 0.6146(2) 0.0558(9) Uani 1 1 d . . . . .
H17 H 0.523215 0.672677 0.587983 0.067 Uiso 1 1 calc R U . . .
C2 C 0.47314(19) 0.4882(4) 0.80306(16) 0.0446(8) Uani 1 1 d . . . . .
H2 H 0.521223 0.459505 0.817638 0.053 Uiso 1 1 calc R U . . .
C11 C 0.1655(3) 0.7666(6) 0.7598(3) 0.0750(14) Uani 1 1 d . . . . .
H11 H 0.155730 0.836203 0.783533 0.090 Uiso 1 1 calc R U . . .
C16 C 0.5538(2) 0.4799(5) 0.6152(2) 0.0585(10) Uani 1 1 d . . . . .
C14 C 0.5122(2) 0.3921(4) 0.6936(2) 0.0553(9) Uani 1 1 d . . . . .
H14 H 0.509849 0.320896 0.720219 0.066 Uiso 1 1 calc R U . . .
C8 C 0.1955(2) 0.5602(6) 0.6909(2) 0.0656(12) Uani 1 1 d . . . . .
H8 H 0.204776 0.489956 0.667204 0.079 Uiso 1 1 calc R U . . .
C18 C 0.4819(2) 0.6183(4) 0.65433(18) 0.0471(8) Uani 1 1 d . . . . .
H18 H 0.459134 0.700762 0.654328 0.056 Uiso 1 1 calc R U . . .
C12 C 0.2365(2) 0.7248(5) 0.7759(2) 0.0581(10) Uani 1 1 d . . . . .
H12 H 0.273894 0.766920 0.810081 0.070 Uiso 1 1 calc R U . . .
C6 C 0.36698(19) 0.5362(4) 0.82522(16) 0.0446(8) Uani 1 1 d . . . . .
H6 H 0.343989 0.538736 0.854420 0.053 Uiso 1 1 calc R U . . .
C15 C 0.5507(2) 0.3747(5) 0.6545(2) 0.0661(12) Uani 1 1 d . . . . .
H15 H 0.574180 0.292939 0.654699 0.079 Uiso 1 1 calc R U . . .
C23 C 0.2785(2) 0.8014(4) 0.57020(19) 0.0511(9) Uani 1 1 d . . . . .
H23 H 0.266463 0.892727 0.561593 0.061 Uiso 1 1 calc R U . . .
C10 C 0.1095(3) 0.7070(7) 0.7096(2) 0.0785(15) Uani 1 1 d . . . . .
H10 H 0.061891 0.735975 0.698732 0.094 Uiso 1 1 calc R U . . .
C24 C 0.3072(2) 0.7546(4) 0.63375(19) 0.0489(8) Uani 1 1 d . . . . .
H24 H 0.314060 0.814747 0.667917 0.059 Uiso 1 1 calc R U . . .
C9 C 0.1249(3) 0.6035(7) 0.6755(2) 0.0808(16) Uani 1 1 d . . . . .
H9 H 0.087201 0.561915 0.641431 0.097 Uiso 1 1 calc R U . . .
Br3 Br -0.09226(3) 0.26114(7) 0.49011(3) 0.08265(19) Uani 1 1 d . . . . .
Br4 Br -0.00740(4) 0.36832(12) 0.17485(3) 0.1323(4) Uani 1 1 d . . . . .
O2 O 0.42178(15) 0.1223(4) 0.49608(13) 0.0699(9) Uani 1 1 d . . . . .
H2A H 0.447603 0.084528 0.530084 0.105 Uiso 1 1 calc R U . . .
C27 C 0.27588(17) 0.1688(3) 0.55636(15) 0.0384(7) Uani 1 1 d . . . . .
C40 C 0.00277(19) 0.2473(4) 0.4911(2) 0.0525(9) Uani 1 1 d . . . . .
C28 C 0.21766(17) 0.2044(3) 0.49735(16) 0.0387(7) Uani 1 1 d . . . . .
C31 C 0.26737(18) 0.1515(4) 0.61991(16) 0.0414(7) Uani 1 1 d . . . . .
C37 C 0.14228(18) 0.2233(4) 0.49456(16) 0.0401(7) Uani 1 1 d . . . . .
C26 C 0.34414(18) 0.1433(4) 0.55551(16) 0.0449(8) Uani 1 1 d . . . . .
H26 H 0.382641 0.120565 0.594109 0.054 Uiso 1 1 calc R U . . .
C32 C 0.3208(2) 0.2006(4) 0.67681(18) 0.0536(9) Uani 1 1 d . . . . .
H32 H 0.360713 0.245940 0.674632 0.064 Uiso 1 1 calc R U . . .
C25 C 0.35546(19) 0.1514(4) 0.49809(18) 0.0499(9) Uani 1 1 d . . . . .
C30 C 0.29959(19) 0.1889(4) 0.44077(17) 0.0493(9) Uani 1 1 d . . . . .
H30 H 0.307942 0.196473 0.402569 0.059 Uiso 1 1 calc R U . . .
C48 C 0.1564(2) 0.1706(5) 0.32252(19) 0.0616(11) Uani 1 1 d . . . . .
H48 H 0.181696 0.089344 0.326787 0.074 Uiso 1 1 calc R U . . .
C36 C 0.2095(2) 0.0825(4) 0.62508(19) 0.0517(9) Uani 1 1 d . . . . .
H36 H 0.173268 0.047624 0.587699 0.062 Uiso 1 1 calc R U . . .
C39 C 0.0550(2) 0.3400(5) 0.5259(2) 0.0567(10) Uani 1 1 d . . . . .
H39 H 0.043608 0.410227 0.548312 0.068 Uiso 1 1 calc R U . . .
C29 C 0.23090(18) 0.2156(4) 0.43982(16) 0.0417(7) Uani 1 1 d . . . . .
C42 C 0.08815(19) 0.1324(4) 0.45895(18) 0.0483(8) Uani 1 1 d . . . . .
H42 H 0.099104 0.062329 0.436177 0.058 Uiso 1 1 calc R U . . .
C43 C 0.17227(19) 0.2555(4) 0.37605(17) 0.0468(8) Uani 1 1 d . . . . .
C46 C 0.0656(2) 0.3251(7) 0.2566(2) 0.0735(15) Uani 1 1 d . . . . .
C38 C 0.1247(2) 0.3283(4) 0.52722(19) 0.0509(9) Uani 1 1 d . . . . .
H38 H 0.160033 0.391569 0.550271 0.061 Uiso 1 1 calc R U . . .
C41 C 0.0183(2) 0.1443(5) 0.4568(2) 0.0556(9) Uani 1 1 d . . . . .
H41 H -0.017693 0.083561 0.432368 0.067 Uiso 1 1 calc R U . . .
C33 C 0.3160(3) 0.1832(5) 0.7369(2) 0.0703(12) Uani 1 1 d . . . . .
H33 H 0.352143 0.217901 0.774468 0.084 Uiso 1 1 calc R U . . .
C44 C 0.1343(2) 0.3761(4) 0.3686(2) 0.0565(9) Uani 1 1 d . . . . .
H44 H 0.144374 0.434215 0.404082 0.068 Uiso 1 1 calc R U . . .
C34 C 0.2582(3) 0.1152(6) 0.7411(2) 0.0789(15) Uani 1 1 d . . . . .
H34 H 0.254928 0.103196 0.781360 0.095 Uiso 1 1 calc R U . . .
C35 C 0.2047(3) 0.0644(6) 0.6852(2) 0.0703(12) Uani 1 1 d . . . . .
H35 H 0.165280 0.017937 0.687738 0.084 Uiso 1 1 calc R U . . .
C47 C 0.1033(3) 0.2054(7) 0.2629(2) 0.0786(15) Uani 1 1 d . . . . .
H47 H 0.093039 0.148092 0.227153 0.094 Uiso 1 1 calc R U . . .
C45 C 0.0810(2) 0.4109(6) 0.3084(3) 0.0708(13) Uani 1 1 d . . . . .
H45 H 0.055955 0.492644 0.303436 0.085 Uiso 1 1 calc R U . . .

loop_
_atom_site_aniso_label
_atom_site_aniso_U_11
_atom_site_aniso_U_22
_atom_site_aniso_U_33
_atom_site_aniso_U_23
_atom_site_aniso_U_13
_atom_site_aniso_U_12
Br1 0.0972(4) 0.1427(6) 0.0972(4) 0.0048(4) 0.0730(4) 0.0258(4)
Br2 0.0842(3) 0.1072(4) 0.0477(2) 0.0291(3) 0.0304(2) 0.0280(3)
O1 0.0495(14) 0.087(2) 0.0302(11) 0.0039(12) 0.0094(10) -0.0134(14)
C21 0.0511(19) 0.055(2) 0.0348(16) -0.0048(15) 0.0194(15) -0.0034(16)
C3 0.0503(18) 0.0400(18) 0.0358(15) -0.0043(13) 0.0189(14) -0.0052(14)
C22 0.0450(18) 0.063(2) 0.0379(17) 0.0084(16) 0.0223(15) 0.0060(16)
C19 0.0404(16) 0.0455(19) 0.0364(16) -0.0028(14) 0.0179(13) -0.0008(14)
C7 0.0491(18) 0.057(2) 0.0352(16) 0.0011(15) 0.0206(14) -0.0029(16)
C4 0.0462(17) 0.0401(18) 0.0325(15) -0.0028(13) 0.0144(13) -0.0028(14)
C1 0.0519(19) 0.050(2) 0.0317(15) -0.0036(14) 0.0122(14) -0.0109(16)
C5 0.0455(17) 0.0452(19) 0.0371(16) -0.0071(14) 0.0180(14) -0.0056(15)
C13 0.0406(16) 0.0462(19) 0.0367(16) -0.0022(14) 0.0142(13) -0.0006(14)
C20 0.0507(18) 0.0400(18) 0.0369(16) -0.0029(14) 0.0160(14) -0.0019(15)
C17 0.057(2) 0.065(3) 0.052(2) 0.0076(18) 0.0276(18) 0.0011(19)
C2 0.0429(17) 0.051(2) 0.0373(16) -0.0013(15) 0.0124(14) -0.0031(15)
C11 0.076(3) 0.095(4) 0.069(3) 0.006(3) 0.043(3) 0.022(3)
C16 0.053(2) 0.079(3) 0.052(2) -0.003(2) 0.0301(18) 0.008(2)
C14 0.059(2) 0.052(2) 0.059(2) 0.0110(18) 0.0281(19) 0.0123(18)
C8 0.056(2) 0.090(3) 0.049(2) -0.013(2) 0.0182(18) -0.010(2)
C18 0.0522(19) 0.044(2) 0.0490(19) -0.0002(15) 0.0240(16) 0.0030(16)
C12 0.058(2) 0.071(3) 0.050(2) -0.0056(19) 0.0266(18) 0.000(2)
C6 0.0489(18) 0.053(2) 0.0340(16) -0.0056(14) 0.0183(14) -0.0084(16)
C15 0.066(3) 0.063(3) 0.077(3) 0.005(2) 0.036(2) 0.023(2)
C23 0.059(2) 0.044(2) 0.054(2) 0.0086(17) 0.0271(18) 0.0103(17)
C10 0.052(2) 0.125(5) 0.064(3) 0.022(3) 0.029(2) 0.014(3)
C24 0.059(2) 0.047(2) 0.0458(19) -0.0044(15) 0.0260(17) 0.0037(16)
C9 0.052(2) 0.127(5) 0.058(3) 0.000(3) 0.015(2) -0.009(3)
Br3 0.0465(2) 0.1076(5) 0.1024(4) 0.0172(3) 0.0382(3) 0.0091(2)
Br4 0.0741(4) 0.2405(11) 0.0627(3) 0.0676(5) 0.0052(3) 0.0309(5)
O2 0.0470(14) 0.121(3) 0.0434(14) 0.0110(16) 0.0193(12) 0.0290(16)
C27 0.0385(16) 0.0399(17) 0.0351(15) -0.0032(13) 0.0123(13) 0.0003(13)
C40 0.0369(17) 0.068(3) 0.053(2) 0.0111(18) 0.0178(16) 0.0051(17)
C28 0.0364(15) 0.0391(18) 0.0375(16) -0.0019(13) 0.0109(13) 0.0012(13)
C31 0.0446(17) 0.0411(19) 0.0381(16) 0.0014(14) 0.0155(14) 0.0068(14)
C37 0.0369(16) 0.0441(19) 0.0371(16) -0.0002(14) 0.0120(13) 0.0018(13)
C26 0.0375(16) 0.056(2) 0.0364(16) 0.0046(15) 0.0094(13) 0.0072(15)
C32 0.058(2) 0.056(2) 0.0405(18) 0.0012(16) 0.0128(16) 0.0019(18)
C25 0.0404(17) 0.065(2) 0.0446(18) 0.0056(17) 0.0164(15) 0.0119(16)
C30 0.0441(18) 0.069(3) 0.0359(16) 0.0050(16) 0.0169(14) 0.0090(17)
C48 0.058(2) 0.079(3) 0.0419(19) 0.0034(19) 0.0132(17) 0.014(2)
C36 0.0482(19) 0.060(2) 0.0485(19) 0.0024(17) 0.0202(16) 0.0030(17)
C39 0.049(2) 0.062(3) 0.061(2) -0.006(2) 0.0240(18) 0.0096(18)
C29 0.0380(16) 0.0443(18) 0.0378(16) 0.0002(14) 0.0092(13) 0.0022(14)
C42 0.0457(18) 0.053(2) 0.0439(18) -0.0105(16) 0.0146(15) -0.0039(16)
C43 0.0406(17) 0.060(2) 0.0377(17) 0.0092(15) 0.0127(14) 0.0027(16)
C46 0.047(2) 0.124(4) 0.043(2) 0.032(3) 0.0104(17) 0.009(3)
C38 0.0421(18) 0.052(2) 0.055(2) -0.0099(17) 0.0148(16) -0.0010(16)
C41 0.0445(19) 0.066(3) 0.052(2) -0.0052(19) 0.0142(16) -0.0112(18)
C33 0.085(3) 0.078(3) 0.0384(19) -0.003(2) 0.013(2) 0.006(3)
C44 0.050(2) 0.057(2) 0.057(2) 0.0116(19) 0.0153(18) 0.0054(18)
C34 0.094(4) 0.104(4) 0.045(2) 0.011(2) 0.033(2) 0.014(3)
C35 0.071(3) 0.087(3) 0.065(3) 0.017(2) 0.039(2) 0.006(2)
C47 0.069(3) 0.121(5) 0.038(2) 0.001(2) 0.012(2) 0.006(3)
C45 0.052(2) 0.077(3) 0.080(3) 0.036(3) 0.022(2) 0.014(2)

loop_
_atom_type_symbol
_atom_type_description
_atom_type_scat_dispersion_real
_atom_type_scat_dispersion_imag
_atom_type_scat_source
C C 0.0180 0.0090 'International Tables Vol C Tables 4.2.6.8 and 6.1.1.4'
H H 0.0000 0.0000 'International Tables Vol C Tables 4.2.6.8 and 6.1.1.4'
Br Br -0.6760 1.2810 'International Tables Vol C Tables 4.2.6.8 and 6.1.1.4'
O O 0.0490 0.0320 'International Tables Vol C Tables 4.2.6.8 and 6.1.1.4'

loop_
_geom_angle_atom_site_label_1
_geom_angle_atom_site_label_2
_geom_angle_atom_site_label_3
_geom_angle
_geom_angle_site_symmetry_1
_geom_angle_site_symmetry_3
_geom_angle_publ_flag
C1 O1 H1 109.5 . . ?
C22 C21 C20 118.6(3) . . ?
C22 C21 H21 120.7 . . ?
C20 C21 H21 120.7 . . ?
C2 C3 C4 120.1(3) . . ?
C2 C3 C13 117.1(3) . . ?
C4 C3 C13 122.9(3) . . ?
C21 C22 C23 121.3(3) . . ?
C21 C22 Br2 119.8(3) . . ?
C23 C22 Br2 118.9(3) . . ?
C24 C19 C20 118.2(3) . . ?
C24 C19 C4 120.3(3) . . ?
C20 C19 C4 121.3(3) . . ?
C8 C7 C12 118.1(4) . . ?
C8 C7 C5 122.2(4) . . ?
C12 C7 C5 119.7(3) . . ?
C5 C4 C3 119.1(3) . . ?
C5 C4 C19 121.0(3) . . ?
C3 C4 C19 119.9(3) . . ?
C6 C1 O1 123.0(3) . . ?
C6 C1 C2 120.4(3) . . ?
O1 C1 C2 116.6(3) . . ?
C6 C5 C4 119.6(3) . . ?
C6 C5 C7 117.5(3) . . ?
C4 C5 C7 122.9(3) . . ?
C14 C13 C18 118.1(3) . . ?
C14 C13 C3 118.7(3) . . ?
C18 C13 C3 123.2(3) . . ?
C21 C20 C19 121.7(3) . . ?
C21 C20 H20 119.2 . . ?
C19 C20 H20 119.2 . . ?
C16 C17 C18 118.9(4) . . ?
C16 C17 H17 120.5 . . ?
C18 C17 H17 120.5 . . ?
C3 C2 C1 120.1(3) . . ?
C3 C2 H2 119.9 . . ?
C1 C2 H2 119.9 . . ?
C10 C11 C12 121.0(5) . . ?
C10 C11 H11 119.5 . . ?
C12 C11 H11 119.5 . . ?
C15 C16 C17 121.6(4) . . ?
C15 C16 Br1 119.3(3) . . ?
C17 C16 Br1 119.1(3) . . ?
C15 C14 C13 121.5(4) . . ?
C15 C14 H14 119.3 . . ?
C13 C14 H14 119.3 . . ?
C7 C8 C9 120.5(5) . . ?
C7 C8 H8 119.8 . . ?
C9 C8 H8 119.8 . . ?
C17 C18 C13 120.9(4) . . ?
C17 C18 H18 119.5 . . ?
C13 C18 H18 119.5 . . ?
C11 C12 C7 120.5(4) . . ?
C11 C12 H12 119.7 . . ?
C7 C12 H12 119.7 . . ?
C1 C6 C5 120.6(3) . . ?
C1 C6 H6 119.7 . . ?
C5 C6 H6 119.7 . . ?
C16 C15 C14 118.9(4) . . ?
C16 C15 H15 120.5 . . ?
C14 C15 H15 120.5 . . ?
C22 C23 C24 119.6(4) . . ?
C22 C23 H23 120.2 . . ?
C24 C23 H23 120.2 . . ?
C11 C10 C9 118.7(4) . . ?
C11 C10 H10 120.6 . . ?
C9 C10 H10 120.6 . . ?
C23 C24 C19 120.6(3) . . ?
C23 C24 H24 119.7 . . ?
C19 C24 H24 119.7 . . ?
C10 C9 C8 121.1(5) . . ?
C10 C9 H9 119.4 . . ?
C8 C9 H9 119.4 . . ?
C25 O2 H2A 109.5 . . ?
C26 C27 C28 119.1(3) . . ?
C26 C27 C31 117.6(3) . . ?
C28 C27 C31 123.3(3) . . ?
C41 C40 C39 121.0(3) . . ?
C41 C40 Br3 119.2(3) . . ?
C39 C40 Br3 119.8(3) . . ?
C29 C28 C27 119.0(3) . . ?
C29 C28 C37 119.6(3) . . ?
C27 C28 C37 121.3(3) . . ?
C36 C31 C32 117.8(3) . . ?
C36 C31 C27 122.6(3) . . ?
C32 C31 C27 119.5(3) . . ?
C38 C37 C42 118.7(3) . . ?
C38 C37 C28 121.9(3) . . ?
C42 C37 C28 119.5(3) . . ?
C25 C26 C27 120.9(3) . . ?
C25 C26 H26 119.5 . . ?
C27 C26 H26 119.5 . . ?
C31 C32 C33 121.3(4) . . ?
C31 C32 H32 119.4 . . ?
C33 C32 H32 119.4 . . ?
O2 C25 C30 118.0(3) . . ?
O2 C25 C26 121.6(3) . . ?
C30 C25 C26 120.4(3) . . ?
C25 C30 C29 120.3(3) . . ?
C25 C30 H30 119.9 . . ?
C29 C30 H30 119.9 . . ?
C47 C48 C43 120.6(5) . . ?
C47 C48 H48 119.7 . . ?
C43 C48 H48 119.7 . . ?
C31 C36 C35 121.1(4) . . ?
C31 C36 H36 119.5 . . ?
C35 C36 H36 119.5 . . ?
C40 C39 C38 119.6(4) . . ?
C40 C39 H39 120.2 . . ?
C38 C39 H39 120.2 . . ?
C30 C29 C28 120.3(3) . . ?
C30 C29 C43 117.9(3) . . ?
C28 C29 C43 121.8(3) . . ?
C41 C42 C37 121.1(4) . . ?
C41 C42 H42 119.4 . . ?
C37 C42 H42 119.4 . . ?
C44 C43 C48 118.8(4) . . ?
C44 C43 C29 121.9(4) . . ?
C48 C43 C29 119.3(3) . . ?
C45 C46 C47 120.6(4) . . ?
C45 C46 Br4 120.8(4) . . ?
C47 C46 Br4 118.7(4) . . ?
C37 C38 C39 120.5(4) . . ?
C37 C38 H38 119.7 . . ?
C39 C38 H38 119.7 . . ?
C40 C41 C42 119.1(4) . . ?
C40 C41 H41 120.5 . . ?
C42 C41 H41 120.5 . . ?
C34 C33 C32 120.1(4) . . ?
C34 C33 H33 120.0 . . ?
C32 C33 H33 120.0 . . ?
C43 C44 C45 120.3(4) . . ?
C43 C44 H44 119.9 . . ?
C45 C44 H44 119.9 . . ?
C33 C34 C35 119.6(4) . . ?
C33 C34 H34 120.2 . . ?
C35 C34 H34 120.2 . . ?
C34 C35 C36 120.1(4) . . ?
C34 C35 H35 119.9 . . ?
C36 C35 H35 119.9 . . ?
C46 C47 C48 119.8(5) . . ?
C46 C47 H47 120.1 . . ?
C48 C47 H47 120.1 . . ?
C46 C45 C44 119.9(5) . . ?
C46 C45 H45 120.0 . . ?
C44 C45 H45 120.0 . . ?

loop_
_geom_bond_atom_site_label_1
_geom_bond_atom_site_label_2
_geom_bond_distance
_geom_bond_site_symmetry_2
_geom_bond_publ_flag
Br1 C16 1.898(4) . ?
Br2 C22 1.901(3) . ?
O1 C1 1.380(4) . ?
O1 H1 0.8200 . ?
C21 C22 1.370(6) . ?
C21 C20 1.379(5) . ?
C21 H21 0.9300 . ?
C3 C2 1.389(5) . ?
C3 C4 1.410(5) . ?
C3 C13 1.500(5) . ?
C22 C23 1.373(6) . ?
C19 C24 1.384(5) . ?
C19 C20 1.389(5) . ?
C19 C4 1.500(4) . ?
C7 C8 1.382(6) . ?
C7 C12 1.390(6) . ?
C7 C5 1.486(5) . ?
C4 C5 1.410(5) . ?
C1 C6 1.376(5) . ?
C1 C2 1.392(5) . ?
C5 C6 1.397(5) . ?
C13 C14 1.384(5) . ?
C13 C18 1.389(5) . ?
C20 H20 0.9300 . ?
C17 C16 1.371(6) . ?
C17 C18 1.384(5) . ?
C17 H17 0.9300 . ?
C2 H2 0.9300 . ?
C11 C10 1.368(8) . ?
C11 C12 1.382(6) . ?
C11 H11 0.9300 . ?
C16 C15 1.370(6) . ?
C14 C15 1.376(6) . ?
C14 H14 0.9300 . ?
C8 C9 1.382(7) . ?
C8 H8 0.9300 . ?
C18 H18 0.9300 . ?
C12 H12 0.9300 . ?
C6 H6 0.9300 . ?
C15 H15 0.9300 . ?
C23 C24 1.381(5) . ?
C23 H23 0.9300 . ?
C10 C9 1.372(8) . ?
C10 H10 0.9300 . ?
C24 H24 0.9300 . ?
C9 H9 0.9300 . ?
Br3 C40 1.894(4) . ?
Br4 C46 1.884(4) . ?
O2 C25 1.372(4) . ?
O2 H2A 0.8200 . ?
C27 C26 1.393(5) . ?
C27 C28 1.418(5) . ?
C27 C31 1.497(4) . ?
C40 C41 1.374(6) . ?
C40 C39 1.375(6) . ?
C28 C29 1.408(5) . ?
C28 C37 1.494(4) . ?
C31 C36 1.383(5) . ?
C31 C32 1.387(5) . ?
C37 C38 1.383(5) . ?
C37 C42 1.389(5) . ?
C26 C25 1.383(5) . ?
C26 H26 0.9300 . ?
C32 C33 1.388(6) . ?
C32 H32 0.9300 . ?
C25 C30 1.379(5) . ?
C30 C29 1.389(5) . ?
C30 H30 0.9300 . ?
C48 C47 1.381(6) . ?
C48 C43 1.386(6) . ?
C48 H48 0.9300 . ?
C36 C35 1.388(6) . ?
C36 H36 0.9300 . ?
C39 C38 1.386(5) . ?
C39 H39 0.9300 . ?
C29 C43 1.498(5) . ?
C42 C41 1.381(5) . ?
C42 H42 0.9300 . ?
C43 C44 1.382(6) . ?
C46 C45 1.363(8) . ?
C46 C47 1.374(8) . ?
C38 H38 0.9300 . ?
C41 H41 0.9300 . ?
C33 C34 1.369(8) . ?
C33 H33 0.9300 . ?
C44 C45 1.392(6) . ?
C44 H44 0.9300 . ?
C34 C35 1.380(7) . ?
C34 H34 0.9300 . ?
C35 H35 0.9300 . ?
C47 H47 0.9300 . ?
C45 H45 0.9300 . ?

loop_
_geom_torsion_atom_site_label_1
_geom_torsion_atom_site_label_2
_geom_torsion_atom_site_label_3
_geom_torsion_atom_site_label_4
_geom_torsion
_geom_torsion_site_symmetry_1
_geom_torsion_site_symmetry_2
_geom_torsion_site_symmetry_3
_geom_torsion_site_symmetry_4
_geom_torsion_publ_flag
C20 C21 C22 C23 -1.9(5) . . . . ?
C20 C21 C22 Br2 178.9(3) . . . . ?
C2 C3 C4 C5 -2.3(5) . . . . ?
C13 C3 C4 C5 177.6(3) . . . . ?
C2 C3 C4 C19 176.6(3) . . . . ?
C13 C3 C4 C19 -3.4(5) . . . . ?
C24 C19 C4 C5 66.2(5) . . . . ?
C20 C19 C4 C5 -119.1(4) . . . . ?
C24 C19 C4 C3 -112.7(4) . . . . ?
C20 C19 C4 C3 62.0(5) . . . . ?
C3 C4 C5 C6 1.8(5) . . . . ?
C19 C4 C5 C6 -177.1(3) . . . . ?
C3 C4 C5 C7 -179.0(3) . . . . ?
C19 C4 C5 C7 2.1(5) . . . . ?
C8 C7 C5 C6 -124.1(4) . . . . ?
C12 C7 C5 C6 54.6(5) . . . . ?
C8 C7 C5 C4 56.7(6) . . . . ?
C12 C7 C5 C4 -124.6(4) . . . . ?
C2 C3 C13 C14 50.3(5) . . . . ?
C4 C3 C13 C14 -129.7(4) . . . . ?
C2 C3 C13 C18 -129.0(4) . . . . ?
C4 C3 C13 C18 51.0(5) . . . . ?
C22 C21 C20 C19 1.2(5) . . . . ?
C24 C19 C20 C21 0.3(5) . . . . ?
C4 C19 C20 C21 -174.6(3) . . . . ?
C4 C3 C2 C1 1.4(5) . . . . ?
C13 C3 C2 C1 -178.6(3) . . . . ?
C6 C1 C2 C3 0.1(6) . . . . ?
O1 C1 C2 C3 -178.2(3) . . . . ?
C18 C17 C16 C15 -0.6(7) . . . . ?
C18 C17 C16 Br1 -179.5(3) . . . . ?
C18 C13 C14 C15 -0.5(6) . . . . ?
C3 C13 C14 C15 -179.8(4) . . . . ?
C12 C7 C8 C9 0.2(7) . . . . ?
C5 C7 C8 C9 178.8(4) . . . . ?
C16 C17 C18 C13 -0.1(6) . . . . ?
C14 C13 C18 C17 0.7(6) . . . . ?
C3 C13 C18 C17 180.0(4) . . . . ?
C10 C11 C12 C7 -0.4(8) . . . . ?
C8 C7 C12 C11 0.0(6) . . . . ?
C5 C7 C12 C11 -178.7(4) . . . . ?
O1 C1 C6 C5 177.5(3) . . . . ?
C2 C1 C6 C5 -0.7(6) . . . . ?
C4 C5 C6 C1 -0.3(6) . . . . ?
C7 C5 C6 C1 -179.5(3) . . . . ?
C17 C16 C15 C14 0.8(7) . . . . ?
Br1 C16 C15 C14 179.7(4) . . . . ?
C13 C14 C15 C16 -0.2(7) . . . . ?
C21 C22 C23 C24 1.0(6) . . . . ?
Br2 C22 C23 C24 -179.7(3) . . . . ?
C12 C11 C10 C9 0.6(8) . . . . ?
C22 C23 C24 C19 0.6(6) . . . . ?
C20 C19 C24 C23 -1.2(5) . . . . ?
C4 C19 C24 C23 173.7(3) . . . . ?
C11 C10 C9 C8 -0.4(8) . . . . ?
C7 C8 C9 C10 0.0(8) . . . . ?
C26 C27 C28 C29 -1.2(5) . . . . ?
C31 C27 C28 C29 -178.8(3) . . . . ?
C26 C27 C28 C37 175.7(3) . . . . ?
C31 C27 C28 C37 -1.9(5) . . . . ?
C26 C27 C31 C36 -133.8(4) . . . . ?
C28 C27 C31 C36 43.8(5) . . . . ?
C26 C27 C31 C32 43.0(5) . . . . ?
C28 C27 C31 C32 -139.3(4) . . . . ?
C29 C28 C37 C38 -116.8(4) . . . . ?
C27 C28 C37 C38 66.3(5) . . . . ?
C29 C28 C37 C42 64.0(5) . . . . ?
C27 C28 C37 C42 -112.9(4) . . . . ?
C28 C27 C26 C25 -0.5(6) . . . . ?
C31 C27 C26 C25 177.2(4) . . . . ?
C36 C31 C32 C33 -1.1(6) . . . . ?
C27 C31 C32 C33 -178.1(4) . . . . ?
C27 C26 C25 O2 -177.8(4) . . . . ?
C27 C26 C25 C30 1.9(6) . . . . ?
O2 C25 C30 C29 178.1(4) . . . . ?
C26 C25 C30 C29 -1.7(7) . . . . ?
C32 C31 C36 C35 0.8(6) . . . . ?
C27 C31 C36 C35 177.7(4) . . . . ?
C41 C40 C39 C38 -1.2(7) . . . . ?
Br3 C40 C39 C38 179.1(3) . . . . ?
C25 C30 C29 C28 0.0(6) . . . . ?
C25 C30 C29 C43 -179.8(4) . . . . ?
C27 C28 C29 C30 1.5(5) . . . . ?
C37 C28 C29 C30 -175.5(3) . . . . ?
C27 C28 C29 C43 -178.8(3) . . . . ?
C37 C28 C29 C43 4.3(5) . . . . ?
C38 C37 C42 C41 -1.1(6) . . . . ?
C28 C37 C42 C41 178.1(4) . . . . ?
C47 C48 C43 C44 -0.3(7) . . . . ?
C47 C48 C43 C29 -179.2(4) . . . . ?
C30 C29 C43 C44 -123.1(4) . . . . ?
C28 C29 C43 C44 57.2(5) . . . . ?
C30 C29 C43 C48 55.7(5) . . . . ?
C28 C29 C43 C48 -124.0(4) . . . . ?
C42 C37 C38 C39 1.8(6) . . . . ?
C28 C37 C38 C39 -177.4(4) . . . . ?
C40 C39 C38 C37 -0.7(6) . . . . ?
C39 C40 C41 C42 1.9(6) . . . . ?
Br3 C40 C41 C42 -178.4(3) . . . . ?
C37 C42 C41 C40 -0.7(6) . . . . ?
C31 C32 C33 C34 0.8(7) . . . . ?
C48 C43 C44 C45 0.1(6) . . . . ?
C29 C43 C44 C45 178.9(4) . . . . ?
C32 C33 C34 C35 -0.2(8) . . . . ?
C33 C34 C35 C36 -0.1(8) . . . . ?
C31 C36 C35 C34 -0.2(7) . . . . ?
C45 C46 C47 C48 1.1(8) . . . . ?
Br4 C46 C47 C48 -179.1(4) . . . . ?
C43 C48 C47 C46 -0.3(8) . . . . ?
C47 C46 C45 C44 -1.3(7) . . . . ?
Br4 C46 C45 C44 178.9(3) . . . . ?
C43 C44 C45 C46 0.7(7) . . . . ?
